data_2006712
loop_
_publ_author_name
'Kubicki, Maciej'
'Szafra\'nski, Marek'

_publ_section_title
;
 Poly{guanidinium bis[dichloromercury(II)]-\m~4~-chloro}
;
_journal_issue 11
_journal_name_full 'Acta Crystallographica Section C'
_journal_page_first 1558
_journal_page_last 1561
_journal_paper_doi 10.1107/S0108270197007944
_journal_volume 53
_journal_year 1997
_chemical_formula_iupac '(C1 H6 N3) [Hg2 Cl5]'
_chemical_formula_moiety '(C1 H6 N3 +),(Cl5 Hg2 -) '
_chemical_formula_sum 'C H6 Cl5 Hg2 N3'
_chemical_formula_weight 638.52
_chemical_name_systematic
;
Guanidinium bis[dichloromercury(II)]chloride,
;
_space_group_IT_number 20
_symmetry_cell_setting orthorhombic
_symmetry_space_group_name_Hall 'C 2c 2'
_symmetry_space_group_name_H-M 'C 2 2 21'
_audit_creation_method SHELXL
_cell_angle_alpha 90.00
_cell_angle_beta 90.00
_cell_angle_gamma 90.00
_cell_formula_units_Z 4
_cell_length_a 4.0367(10)
_cell_length_b 14.956(3)
_cell_length_c 18.404(3)
_cell_measurement_reflns_used 44
_cell_measurement_temperature 293(2)
_cell_measurement_theta_max 20.28
_cell_measurement_theta_min 4.30
_cell_volume 1111.1(4)
_computing_cell_refinement 'Kuma KM-4 Users Guide'
_computing_data_collection 'Kuma KM-4 Users Guide (Kuma Diffraction, 1991)'
_computing_data_reduction 'Kuma KM-4 Users Guide'
_computing_molecular_graphics 'Stereochemical Workstation (Siemens, 1989)'
_computing_publication_material SHELXL93
_computing_structure_refinement 'SHELXL93 (Sheldrick, 1993)'
_computing_structure_solution 'SHELXS86 (Sheldrick, 1990)'
_diffrn_ambient_temperature 293(2)
_diffrn_measurement_device 'Kuma KM-4 four-circle'
_diffrn_measurement_method \w/2\q
_diffrn_radiation_monochromator graphite
_diffrn_radiation_source 'fine-focus sealed tube'
_diffrn_radiation_type MoK\a
_diffrn_radiation_wavelength 0.71073
_diffrn_reflns_av_R_equivalents 0.000
_diffrn_reflns_av_sigmaI/netI 0.0232
_diffrn_reflns_limit_h_max 5
_diffrn_reflns_limit_h_min 0
_diffrn_reflns_limit_k_max 20
_diffrn_reflns_limit_k_min 0
_diffrn_reflns_limit_l_max 25
_diffrn_reflns_limit_l_min 0
_diffrn_reflns_number 938
_diffrn_reflns_theta_max 30.06
_diffrn_reflns_theta_min 2.21
_diffrn_standards_decay_% 3
_diffrn_standards_interval_count 100
_diffrn_standards_number 3
_exptl_absorpt_coefficient_mu 28.751
_exptl_absorpt_correction_T_max 0.100
_exptl_absorpt_correction_T_min 0.041
_exptl_absorpt_correction_type '\y scan (North, Phillips & Mathews, 1968)'
_exptl_crystal_colour colorless
_exptl_crystal_density_diffrn 3.817
_exptl_crystal_density_method 'not measured'
_exptl_crystal_description block
_exptl_crystal_F_000 1112
_exptl_crystal_size_max 0.40
_exptl_crystal_size_mid 0.08
_exptl_crystal_size_min 0.08
_refine_diff_density_max 4.46
_refine_diff_density_min -3.28
_refine_ls_abs_structure_details 'Flack (1983)'
_refine_ls_abs_structure_Flack 0.18(6)
_refine_ls_extinction_coef 0.0023(5)
_refine_ls_extinction_method SHELXL93
_refine_ls_goodness_of_fit_all 1.087
_refine_ls_goodness_of_fit_obs 1.134
_refine_ls_hydrogen_treatment 'H-atom parameters constrained to parent site'
_refine_ls_matrix_type full
_refine_ls_number_parameters 53
_refine_ls_number_reflns 938
_refine_ls_number_restraints 0
_refine_ls_restrained_S_all 1.166
_refine_ls_restrained_S_obs 1.134
_refine_ls_R_factor_all 0.077
_refine_ls_R_factor_obs .062
_refine_ls_shift/esd_max 0.001
_refine_ls_shift/esd_mean 0.000
_refine_ls_structure_factor_coef Fsqd
_refine_ls_weighting_details 'w = 1/[\s^2^(Fo^2^)+(0.1404P)^2^] where P = (Fo^2^+2Fc^2^)/3'
_refine_ls_weighting_scheme calc
_refine_ls_wR_factor_all 0.188
_refine_ls_wR_factor_obs .165
_reflns_number_gt 752
_reflns_number_total 938
_reflns_threshold_expression I>2\s(I)
_cod_data_source_file na1294.cif
_cod_data_source_block 1
_cod_depositor_comments
;
The following automatic conversions were performed:

'_refine_ls_weighting_scheme' value 'calc w =
1/[\s^2^(Fo^2^)+(0.1404P)^2^] where P = (Fo^2^+2Fc^2^)/3' was changed
to 'calc'. New tag '_refine_ls_weighting_details' was created. The
value of the new tag was set to 'w = 1/[\s^2^(Fo^2^)+(0.1404P)^2^]
where P = (Fo^2^+2Fc^2^)/3'.

Automatic conversion script
Id: cif_fix_values 3143 2015-03-26 13:38:13Z robertas 
;
_cod_original_formula_sum 'C1 H6 Cl5 Hg2 N3'
_cod_database_code 2006712

loop_
_symmetry_equiv_pos_as_xyz
'x, y, z'
'-x, -y, z+1/2'
'-x, y, -z+1/2'
'x, -y, -z'
'x+1/2, y+1/2, z'
'-x+1/2, -y+1/2, z+1/2'
'-x+1/2, y+1/2, -z+1/2'
'x+1/2, -y+1/2, -z'

loop_
_atom_site_aniso_label
_atom_site_aniso_U_11
_atom_site_aniso_U_22
_atom_site_aniso_U_33
_atom_site_aniso_U_12
_atom_site_aniso_U_13
_atom_site_aniso_U_23
Hg1 .0611(5) .0646(5) .0458(4) .0004(4) .0013(4) .0044(2)
Cl1 .054(3) .051(2) .068(3) .000 .000 -.005(2)
Cl2 .066(3) .062(2) .047(2) .000(3) -.001(3) .0026(14)
Cl3 .087(4) .063(2) .050(2) .001(3) .001(4) .005(2)
C1 .053(12) .050(12) .048(12) .000 -.011(12) .000
N1 .086(13) .071(10) .056(8) -.003(14) -.007(13) .012(7)
N2 .14(4) .058(13) .065(15) .000 .000(19) .000

loop_
_atom_site_label
_atom_site_fract_x
_atom_site_fract_y
_atom_site_fract_z
_atom_site_U_iso_or_equiv
_atom_site_thermal_displace_type
_atom_site_calc_flag
_atom_site_refinement_flags
_atom_site_occupancy
_atom_site_disorder_group
_atom_site_type_symbol
Hg1 .3705(3) .36785(5) -.03689(4) .0572(4) Uani d . 1 . Hg
Cl1 .871(2) .5 0 .0576(13) Uani d S 1 . Cl
Cl2 .385(2) .3003(3) .0767(2) .0582(10) Uani d . 1 . Cl
Cl3 .364(2) .3931(4) -.1605(3) .0664(12) Uani d . 1 . Cl
C1 1 .3847(17) .25 .050(5) Uani d S 1 . C
N1 .883(8) .4270(13) .1942(10) .071(5) Uani d . 1 . N
H1A .807(8) .3976(13) .1576(10) .085 Uiso calc R 1 . H
H1B .882(8) .4845(13) .1936(10) .085 Uiso calc R 1 . H
N2 1 .298(2) .25 .086(12) Uani d S 1 . N
H2A .327 .269(2) .2128 .103 Uiso d R 1 . H

loop_
_atom_type_symbol
_atom_type_description
_atom_type_scat_dispersion_real
_atom_type_scat_dispersion_imag
_atom_type_scat_source
C C 0.0033 0.0016 'International Tables Vol C Tables 4.2.6.8 and 6.1.1.4'
H H 0.0000 0.0000 'International Tables Vol C Tables 4.2.6.8 and 6.1.1.4'
N N 0.0061 0.0033 'International Tables Vol C Tables 4.2.6.8 and 6.1.1.4'
Cl Cl 0.1484 0.1585 'International Tables Vol C Tables 4.2.6.8 and 6.1.1.4'
Hg Hg -2.3894 9.2266 'International Tables Vol C Tables 4.2.6.8 and 6.1.1.4'

loop_
_geom_angle_atom_site_label_1
_geom_angle_atom_site_label_2
_geom_angle_atom_site_label_3
_geom_angle_site_symmetry_1
_geom_angle_site_symmetry_3
_geom_angle
_geom_angle_publ_flag
Cl3 Hg1 Cl2 . . 163.6(2) yes
Cl3 Hg1 Cl1 . 1_455 96.4(2) yes
Cl2 Hg1 Cl1 . 1_455 95.9(2) yes
Cl3 Hg1 Cl1 . . 97.3(2) yes
Cl2 Hg1 Cl1 . . 93.9(2) yes
Cl1 Hg1 Cl1 . 1_455 88.0(2) yes
Cl1 Hg1 Cl2 . 8_455 172.5(2) yes
Cl2 Hg1 Cl2 . 8_455 83.3(2) yes
Cl3 Hg1 Cl2 . 8_455 84.2(2) yes
Cl1 Hg1 Cl2 1_455 8_455 99.2(2) yes
Cl1 Hg1 Cl2 . 8_555 97.5(2) yes
Cl2 Hg1 Cl2 . 8_555 81.6(2) yes
Cl3 Hg1 Cl2 . 8_555 85.1(2) yes
Cl1 Hg1 Cl2 1_455 8_555 174.1(2) yes
Cl2 Hg1 Cl2 8_455 8_555 75.3(2) yes
Hg1 Cl1 Hg1 4_665 . 180.0(3) yes
Hg1 Cl1 Hg1 1_655 . 88.0(2) yes
Hg1 Cl1 Hg1 . 4_565 92.0(3) yes
N2 C1 N1 . . 119.3(14) no
N1 C1 N1 3_755 . 122(3) no

loop_
_geom_bond_atom_site_label_1
_geom_bond_atom_site_label_2
_geom_bond_site_symmetry_2
_geom_bond_distance
_geom_bond_publ_flag
Hg1 Cl3 . 2.306(5) yes
Hg1 Cl2 . 2.322(4) yes
Hg1 Cl1 1_455 2.905(7) yes
Hg1 Cl1 . 2.906(7) yes
Hg1 Cl2 8_455 3.271(6) yes
Hg1 Cl2 8_555 3.344(6) yes
C1 N2 . 1.30(4) no
C1 N1 . 1.30(2) no

loop_
_geom_hbond_atom_site_label_D
_geom_hbond_atom_site_label_H
_geom_hbond_atom_site_label_A
_geom_hbond_site_symmetry_A
_geom_hbond_distance_HA
_geom_hbond_distance_DA
_geom_hbond_angle_DHA
_geom_hbond_publ_flag
N1 H1A Cl2 1_555 2.69 3.508(3) 159 yes
N1 H1A Cl2 1_655 3.13 3.517(3) 111 yes
N1 H1B Cl3 4_665 2.74 3.374(3) 132 yes
N1 H1B Cl3 4_565 2.85 3.466(3) 131 yes
N2 H2A Cl3 8_555 2.63 3.346(3) 142 yes
N2 H2A Cl2 1_655 3.15 3.548(5) 111 yes

loop_
_geom_torsion_atom_site_label_1
_geom_torsion_atom_site_label_2
_geom_torsion_atom_site_label_3
_geom_torsion_atom_site_label_4
_geom_torsion_site_symmetry_1
_geom_torsion_site_symmetry_4
_geom_torsion
Cl3 Hg1 Cl1 Hg1 . 4_665 96.2(2)
Cl2 Hg1 Cl1 Hg1 . 4_665 -95.8(2)
Cl1 Hg1 Cl1 Hg1 1_455 4_665 -0.01(8)
Cl3 Hg1 Cl1 Hg1 . 1_655 -83.8(2)
Cl2 Hg1 Cl1 Hg1 . 1_655 84.2(2)
Cl1 Hg1 Cl1 Hg1 1_455 1_655 180.0
Cl3 Hg1 Cl1 Hg1 . 4_565 96.2(2)
Cl2 Hg1 Cl1 Hg1 . 4_565 -95.8(2)
Cl1 Hg1 Cl1 Hg1 1_455 4_565 0.0
